data_7056614
loop_
_publ_author_name
'Ge, Xin'
'Sun, Fengli'
'Liu, Xuemin'
'Chen, Xinzhi'
'Qian, Chao'
'Zhou, Shaodong'

_publ_section_title
;
 Combined Experimental/theoretical Study on D-Glucosamine Promoted
 Regioselective Sulfenylation of Indoles Catalyzed by Copper
;
_journal_name_full 'New J. Chem.'
_journal_paper_doi 10.1039/C7NJ02784B
_journal_year 2017
_chemical_formula_sum 'C14 H10 Cl N S'
_chemical_formula_weight 259.74
_chemical_name_systematic
; 
 ? 
;
_space_group_IT_number 4
_symmetry_cell_setting monoclinic
_symmetry_space_group_name_Hall 'P 2yb'
_symmetry_space_group_name_H-M 'P 1 21 1'
_atom_sites_solution_hydrogens geom
_atom_sites_solution_primary direct
_atom_sites_solution_secondary difmap
_audit_creation_method SHELXL-97
_audit_update_record
;
2017-06-09 deposited with the CCDC.
2017-09-25 downloaded from the CCDC.
;
_cell_angle_alpha 90.00
_cell_angle_beta 113.8380(10)
_cell_angle_gamma 90.00
_cell_formula_units_Z 4
_cell_length_a 14.4123(5)
_cell_length_b 5.7309(2)
_cell_length_c 16.0699(5)
_cell_measurement_reflns_used 9885
_cell_measurement_temperature 273(2)
_cell_measurement_theta_max 26.41
_cell_measurement_theta_min 3.09
_cell_volume 1214.07(7)
_computing_cell_refinement 'Bruker SAINT'
_computing_data_collection 'Bruker APEX2'
_computing_data_reduction 'Bruker SAINT'
_computing_molecular_graphics 'Bruker SHELXTL'
_computing_publication_material 'Bruker SHELXTL'
_computing_structure_refinement 'SHELXL-97 (Sheldrick, 2008)'
_computing_structure_solution 'SHELXS-97 (Sheldrick, 2008)'
_diffrn_ambient_temperature 273(2)
_diffrn_measured_fraction_theta_full 0.995
_diffrn_measured_fraction_theta_max 0.995
_diffrn_measurement_device_type 'Bruker APEX-II CCD'
_diffrn_measurement_method '\f and \w scans'
_diffrn_radiation_monochromator graphite
_diffrn_radiation_source 'fine-focus sealed tube'
_diffrn_radiation_type MoK\a
_diffrn_radiation_wavelength 0.71073
_diffrn_reflns_av_R_equivalents 0.0124
_diffrn_reflns_av_sigmaI/netI 0.0199
_diffrn_reflns_limit_h_max 17
_diffrn_reflns_limit_h_min -16
_diffrn_reflns_limit_k_max 6
_diffrn_reflns_limit_k_min -6
_diffrn_reflns_limit_l_max 19
_diffrn_reflns_limit_l_min -19
_diffrn_reflns_number 8076
_diffrn_reflns_theta_full 25.60
_diffrn_reflns_theta_max 25.60
_diffrn_reflns_theta_min 3.09
_exptl_absorpt_coefficient_mu 0.460
_exptl_absorpt_correction_T_max 0.9818
_exptl_absorpt_correction_T_min 0.9342
_exptl_absorpt_correction_type multi-scan
_exptl_absorpt_process_details sadabs
_exptl_crystal_colour colorless
_exptl_crystal_density_diffrn 1.421
_exptl_crystal_density_method 'not measured'
_exptl_crystal_description needle
_exptl_crystal_F_000 536
_exptl_crystal_size_max 0.15
_exptl_crystal_size_mid 0.06
_exptl_crystal_size_min 0.04
_refine_diff_density_max 0.306
_refine_diff_density_min -0.200
_refine_diff_density_rms 0.039
_refine_ls_abs_structure_details 'Flack H D (1983), Acta Cryst. A39, 876-881'
_refine_ls_abs_structure_Flack -0.01(4)
_refine_ls_extinction_method none
_refine_ls_goodness_of_fit_ref 1.002
_refine_ls_hydrogen_treatment mixed
_refine_ls_matrix_type full
_refine_ls_number_parameters 307
_refine_ls_number_reflns 4530
_refine_ls_number_restraints 1
_refine_ls_restrained_S_all 1.002
_refine_ls_R_factor_all 0.0244
_refine_ls_R_factor_gt 0.0231
_refine_ls_shift/su_max 0.001
_refine_ls_shift/su_mean 0.000
_refine_ls_structure_factor_coef Fsqd
_refine_ls_weighting_details 'calc w=1/[\s^2^(Fo^2^)+(0.0638P)^2^+0.0000P] where P=(Fo^2^+2Fc^2^)/3'
_refine_ls_weighting_scheme calc
_refine_ls_wR_factor_gt 0.0733
_refine_ls_wR_factor_ref 0.0745
_reflns_number_gt 4401
_reflns_number_total 4530
_reflns_threshold_expression >2sigma(I)
_cod_data_source_file c7nj02784b2.cif
_cod_data_source_block mo_za2
_cod_depositor_comments
;
The following automatic conversions were performed:

'_symmetry_cell_setting' value 'Monoclinic' changed to 'monoclinic'
according to
/home/data/users/saulius/crontab/automatic-downloads/rss-feeds/RSC/lib/dictionaries/cif_core.dic
dictionary named 'cif_core.dic' version 2.4.2 from 2011-04-26.

Automatic conversion script
Id: cif_fix_values 4973 2017-02-22 13:04:09Z antanas 
;
_cod_original_sg_symbol_H-M P2(1)
_cod_database_code 7056614

loop_
_symmetry_equiv_pos_as_xyz
'x, y, z'
'-x, y+1/2, -z'

loop_
_atom_site_label
_atom_site_type_symbol
_atom_site_fract_x
_atom_site_fract_y
_atom_site_fract_z
_atom_site_U_iso_or_equiv
_atom_site_adp_type
_atom_site_occupancy
_atom_site_symmetry_multiplicity
_atom_site_calc_flag
_atom_site_refinement_flags
C1 C 0.65023(13) 0.2763(4) 0.43925(11) 0.0242(4) Uani 1 1 d .
H1A H 0.6571 0.3274 0.3871 0.029 Uiso 1 1 calc R
C2 C 0.68986(11) 0.0752(3) 0.48446(11) 0.0202(3) Uani 1 1 d .
C3 C 0.66212(11) 0.0643(3) 0.56110(10) 0.0175(3) Uani 1 1 d .
C4 C 0.68218(11) -0.0929(3) 0.63278(11) 0.0189(3) Uani 1 1 d .
H4A H 0.7188 -0.2288 0.6362 0.023 Uiso 1 1 calc R
C5 C 0.64638(11) -0.0417(3) 0.69852(11) 0.0224(4) Uani 1 1 d .
H5A H 0.6589 -0.1449 0.7465 0.027 Uiso 1 1 calc R
C6 C 0.59138(12) 0.1639(4) 0.69392(12) 0.0250(4) Uani 1 1 d .
H6A H 0.5689 0.1945 0.7395 0.030 Uiso 1 1 calc R
C7 C 0.56990(12) 0.3211(3) 0.62394(12) 0.0230(4) Uani 1 1 d .
H7A H 0.5328 0.4560 0.6209 0.028 Uiso 1 1 calc R
C8 C 0.60628(12) 0.2688(3) 0.55767(11) 0.0190(3) Uani 1 1 d .
C9 C 0.88237(12) -0.1074(3) 0.53964(10) 0.0177(3) Uani 1 1 d .
C10 C 0.95073(13) -0.2886(3) 0.54760(11) 0.0209(4) Uani 1 1 d .
H10A H 0.9294 -0.4183 0.5098 0.025 Uiso 1 1 calc R
C11 C 1.04994(13) -0.2750(3) 0.61157(11) 0.0213(4) Uani 1 1 d .
H11A H 1.0955 -0.3949 0.6170 0.026 Uiso 1 1 calc R
C12 C 1.08047(12) -0.0800(3) 0.66745(11) 0.0190(3) Uani 1 1 d .
C13 C 1.01402(12) 0.0985(3) 0.66182(11) 0.0194(3) Uani 1 1 d .
H13A H 1.0353 0.2264 0.7006 0.023 Uiso 1 1 calc R
C14 C 0.91432(12) 0.0840(3) 0.59697(11) 0.0187(3) Uani 1 1 d .
H14A H 0.8689 0.2038 0.5922 0.022 Uiso 1 1 calc R
C15 C 0.14384(14) 0.1762(3) 1.02188(12) 0.0256(4) Uani 1 1 d .
H15A H 0.1918 0.1093 1.0744 0.031 Uiso 1 1 calc R
C16 C 0.15388(12) 0.3864(3) 0.98648(11) 0.0198(3) Uani 1 1 d .
C17 C 0.06376(11) 0.4217(3) 0.90499(10) 0.0166(3) Uani 1 1 d .
C18 C 0.02884(12) 0.6015(3) 0.84064(11) 0.0186(3) Uani 1 1 d .
H18A H 0.0693 0.7304 0.8438 0.022 Uiso 1 1 calc R
C19 C -0.06734(12) 0.5821(3) 0.77242(11) 0.0217(3) Uani 1 1 d .
H19A H -0.0917 0.7004 0.7294 0.026 Uiso 1 1 calc R
C20 C -0.12942(13) 0.3877(3) 0.76636(12) 0.0251(4) Uani 1 1 d .
H20A H -0.1944 0.3818 0.7204 0.030 Uiso 1 1 calc R
C21 C -0.09570(13) 0.2069(3) 0.82717(12) 0.0250(4) Uani 1 1 d .
H21A H -0.1363 0.0773 0.8226 0.030 Uiso 1 1 calc R
C22 C 0.00111(13) 0.2238(3) 0.89579(11) 0.0204(4) Uani 1 1 d .
C23 C 0.31536(11) 0.6043(3) 0.96648(11) 0.0186(3) Uani 1 1 d .
C24 C 0.30873(12) 0.4309(3) 0.90327(11) 0.0202(3) Uani 1 1 d .
H24A H 0.2667 0.3026 0.8963 0.024 Uiso 1 1 calc R
C25 C 0.36475(12) 0.4498(3) 0.85088(11) 0.0219(3) Uani 1 1 d .
H25A H 0.3604 0.3356 0.8083 0.026 Uiso 1 1 calc R
C26 C 0.42718(12) 0.6412(3) 0.86286(11) 0.0234(4) Uani 1 1 d .
C27 C 0.43382(13) 0.8148(3) 0.92410(12) 0.0240(4) Uani 1 1 d .
H27A H 0.4760 0.9427 0.9309 0.029 Uiso 1 1 calc R
C28 C 0.37648(12) 0.7964(3) 0.97568(11) 0.0228(4) Uani 1 1 d .
H28A H 0.3793 0.9141 1.0165 0.027 Uiso 1 1 calc R
N1 N 0.59896(10) 0.3918(3) 0.48150(10) 0.0255(3) Uani 1 1 d .
H1 H 0.5670 0.5214 0.4635 0.031 Uiso 1 1 calc R
N2 N 0.05267(11) 0.0791(3) 0.96856(10) 0.0269(3) Uani 1 1 d .
H2 H 0.0306 -0.0526 0.9788 0.032 Uiso 1 1 calc R
S1 S 0.75786(3) -0.13482(8) 0.45303(3) 0.02323(11) Uani 1 1 d .
Cl1 Cl 1.20554(3) -0.06405(9) 0.74700(3) 0.02960(12) Uani 1 1 d .
S3 S 0.25133(3) 0.58641(8) 1.04004(3) 0.02264(11) Uani 1 1 d .
Cl2 Cl 0.49971(3) 0.66400(10) 0.79869(3) 0.03549(13) Uani 1 1 d .

loop_
_atom_site_aniso_label
_atom_site_aniso_U_11
_atom_site_aniso_U_22
_atom_site_aniso_U_33
_atom_site_aniso_U_23
_atom_site_aniso_U_13
_atom_site_aniso_U_12
C1 0.0215(8) 0.0287(9) 0.0191(8) 0.0042(8) 0.0046(7) -0.0081(7)
C2 0.0162(7) 0.0228(9) 0.0197(8) -0.0007(7) 0.0052(6) -0.0049(7)
C3 0.0122(7) 0.0193(8) 0.0184(7) -0.0014(7) 0.0035(6) -0.0037(6)
C4 0.0147(7) 0.0170(8) 0.0215(8) 0.0013(7) 0.0036(6) -0.0022(6)
C5 0.0183(8) 0.0273(10) 0.0190(8) 0.0032(7) 0.0050(6) -0.0039(7)
C6 0.0192(7) 0.0327(10) 0.0244(8) -0.0079(8) 0.0100(7) -0.0063(7)
C7 0.0149(7) 0.0200(9) 0.0312(9) -0.0055(7) 0.0065(7) -0.0006(6)
C8 0.0127(7) 0.0174(8) 0.0213(8) 0.0016(7) 0.0008(6) -0.0027(6)
C9 0.0209(7) 0.0185(8) 0.0175(7) -0.0004(7) 0.0118(6) -0.0030(7)
C10 0.0342(9) 0.0143(8) 0.0216(8) -0.0031(6) 0.0187(7) -0.0031(7)
C11 0.0296(9) 0.0166(9) 0.0228(8) 0.0030(7) 0.0157(7) 0.0061(7)
C12 0.0198(7) 0.0207(8) 0.0177(7) 0.0035(7) 0.0088(6) -0.0004(7)
C13 0.0231(8) 0.0177(8) 0.0189(8) -0.0036(7) 0.0101(6) -0.0040(7)
C14 0.0203(8) 0.0161(8) 0.0228(8) 0.0014(7) 0.0118(6) 0.0018(7)
C15 0.0354(9) 0.0254(9) 0.0201(8) 0.0070(8) 0.0156(7) 0.0085(8)
C16 0.0235(8) 0.0203(9) 0.0187(8) 0.0005(7) 0.0119(7) 0.0038(7)
C17 0.0189(7) 0.0172(8) 0.0184(7) -0.0016(7) 0.0124(6) -0.0002(7)
C18 0.0223(7) 0.0163(8) 0.0199(8) 0.0003(7) 0.0114(6) -0.0012(7)
C19 0.0226(8) 0.0217(9) 0.0213(8) -0.0014(7) 0.0095(6) 0.0031(7)
C20 0.0234(8) 0.0297(10) 0.0239(8) -0.0081(8) 0.0113(7) 0.0011(8)
C21 0.0262(8) 0.0223(9) 0.0340(10) -0.0100(8) 0.0198(8) -0.0077(7)
C22 0.0310(8) 0.0171(9) 0.0226(8) -0.0022(7) 0.0208(7) -0.0012(7)
C23 0.0142(7) 0.0207(9) 0.0179(7) 0.0019(7) 0.0034(6) 0.0032(7)
C24 0.0205(8) 0.0168(8) 0.0234(8) -0.0015(7) 0.0090(6) -0.0025(7)
C25 0.0219(8) 0.0236(9) 0.0195(8) -0.0023(7) 0.0076(6) 0.0006(7)
C26 0.0162(7) 0.0304(10) 0.0222(8) 0.0068(7) 0.0064(6) 0.0025(7)
C27 0.0162(8) 0.0214(9) 0.0269(9) 0.0034(7) 0.0009(7) -0.0030(7)
C28 0.0192(8) 0.0211(9) 0.0205(8) -0.0023(7) 0.0000(7) 0.0007(7)
N1 0.0199(7) 0.0214(8) 0.0281(7) 0.0079(6) 0.0023(6) 0.0004(6)
N2 0.0428(9) 0.0181(7) 0.0276(8) 0.0038(6) 0.0223(7) -0.0027(7)
S1 0.0222(2) 0.0275(2) 0.0213(2) -0.00871(17) 0.01012(16) -0.00827(17)
Cl1 0.0214(2) 0.0312(2) 0.0304(2) 0.00265(19) 0.00437(16) 0.00453(18)
S3 0.0211(2) 0.0282(2) 0.0175(2) -0.00441(17) 0.00661(16) 0.00146(17)
Cl2 0.0293(2) 0.0491(3) 0.0326(2) 0.0070(2) 0.01720(19) -0.0056(2)

loop_
_atom_type_symbol
_atom_type_description
_atom_type_scat_dispersion_real
_atom_type_scat_dispersion_imag
_atom_type_scat_source
C C 0.0033 0.0016 'International Tables Vol C Tables 4.2.6.8 and 6.1.1.4'
H H 0.0000 0.0000 'International Tables Vol C Tables 4.2.6.8 and 6.1.1.4'
N N 0.0061 0.0033 'International Tables Vol C Tables 4.2.6.8 and 6.1.1.4'
S S 0.1246 0.1234 'International Tables Vol C Tables 4.2.6.8 and 6.1.1.4'
Cl Cl 0.1484 0.1585 'International Tables Vol C Tables 4.2.6.8 and 6.1.1.4'

loop_
_geom_angle_atom_site_label_1
_geom_angle_atom_site_label_2
_geom_angle_atom_site_label_3
_geom_angle
C2 C1 N1 109.98(15)
C2 C1 H1A 125.0
N1 C1 H1A 125.0
C1 C2 C3 106.94(15)
C1 C2 S1 126.32(13)
C3 C2 S1 126.71(13)
C4 C3 C8 119.51(15)
C4 C3 C2 134.07(16)
C8 C3 C2 106.36(15)
C5 C4 C3 118.47(16)
C5 C4 H4A 120.8
C3 C4 H4A 120.8
C4 C5 C6 120.98(16)
C4 C5 H5A 119.5
C6 C5 H5A 119.5
C7 C6 C5 121.88(15)
C7 C6 H6A 119.1
C5 C6 H6A 119.1
C6 C7 C8 116.97(16)
C6 C7 H7A 121.5
C8 C7 H7A 121.5
N1 C8 C7 130.52(16)
N1 C8 C3 107.29(15)
C7 C8 C3 122.18(16)
C14 C9 C10 119.55(15)
C14 C9 S1 123.31(13)
C10 C9 S1 117.13(13)
C11 C10 C9 120.20(16)
C11 C10 H10A 119.9
C9 C10 H10A 119.9
C10 C11 C12 119.16(15)
C10 C11 H11A 120.4
C12 C11 H11A 120.4
C13 C12 C11 121.61(14)
C13 C12 Cl1 119.65(13)
C11 C12 Cl1 118.73(13)
C12 C13 C14 118.87(16)
C12 C13 H13A 120.6
C14 C13 H13A 120.6
C9 C14 C13 120.59(16)
C9 C14 H14A 119.7
C13 C14 H14A 119.7
N2 C15 C16 109.62(16)
N2 C15 H15A 125.2
C16 C15 H15A 125.2
C15 C16 C17 107.15(16)
C15 C16 S3 125.00(13)
C17 C16 S3 127.36(13)
C18 C17 C22 119.13(15)
C18 C17 C16 134.29(15)
C22 C17 C16 106.55(15)
C19 C18 C17 118.19(15)
C19 C18 H18A 120.9
C17 C18 H18A 120.9
C18 C19 C20 121.65(16)
C18 C19 H19A 119.2
C20 C19 H19A 119.2
C21 C20 C19 121.09(16)
C21 C20 H20A 119.5
C19 C20 H20A 119.5
C20 C21 C22 117.78(16)
C20 C21 H21A 121.1
C22 C21 H21A 121.1
N2 C22 C21 130.91(16)
N2 C22 C17 106.85(15)
C21 C22 C17 122.09(16)
C28 C23 C24 119.92(15)
C28 C23 S3 117.17(13)
C24 C23 S3 122.88(13)
C25 C24 C23 120.03(16)
C25 C24 H24A 120.0
C23 C24 H24A 120.0
C26 C25 C24 118.94(16)
C26 C25 H25A 120.5
C24 C25 H25A 120.5
C27 C26 C25 121.81(16)
C27 C26 Cl2 118.92(14)
C25 C26 Cl2 119.27(14)
C26 C27 C28 119.03(16)
C26 C27 H27A 120.5
C28 C27 H27A 120.5
C23 C28 C27 120.25(16)
C23 C28 H28A 119.9
C27 C28 H28A 119.9
C1 N1 C8 109.39(15)
C1 N1 H1 125.3
C8 N1 H1 125.3
C15 N2 C22 109.83(15)
C15 N2 H2 125.1
C22 N2 H2 125.1
C2 S1 C9 102.65(8)
C16 S3 C23 103.95(8)

loop_
_geom_bond_atom_site_label_1
_geom_bond_atom_site_label_2
_geom_bond_distance
C1 C2 1.359(3)
C1 N1 1.360(2)
C1 H1A 0.9300
C2 C3 1.442(2)
C2 S1 1.7504(18)
C3 C4 1.398(2)
C3 C8 1.410(2)
C4 C5 1.382(2)
C4 H4A 0.9300
C5 C6 1.405(3)
C5 H5A 0.9300
C6 C7 1.375(3)
C6 H6A 0.9300
C7 C8 1.396(2)
C7 H7A 0.9300
C8 N1 1.379(2)
C9 C14 1.386(2)
C9 C10 1.401(2)
C9 S1 1.7785(16)
C10 C11 1.385(2)
C10 H10A 0.9300
C11 C12 1.389(2)
C11 H11A 0.9300
C12 C13 1.379(2)
C12 Cl1 1.7404(16)
C13 C14 1.395(2)
C13 H13A 0.9300
C14 H14A 0.9300
C15 N2 1.364(2)
C15 C16 1.365(3)
C15 H15A 0.9300
C16 C17 1.438(2)
C16 S3 1.7465(18)
C17 C18 1.401(2)
C17 C22 1.420(2)
C18 C19 1.381(2)
C18 H18A 0.9300
C19 C20 1.407(3)
C19 H19A 0.9300
C20 C21 1.371(3)
C20 H20A 0.9300
C21 C22 1.389(3)
C21 H21A 0.9300
C22 N2 1.380(2)
C23 C28 1.380(3)
C23 C24 1.397(2)
C23 S3 1.7724(16)
C24 C25 1.386(2)
C24 H24A 0.9300
C25 C26 1.382(3)
C25 H25A 0.9300
C26 C27 1.375(3)
C26 Cl2 1.7449(17)
C27 C28 1.391(3)
C27 H27A 0.9300
C28 H28A 0.9300
N1 H1 0.8600
N2 H2 0.8600
